data_4349048
loop_
_publ_author_name
'Biewer, Christian'
'Hamacher, Claudia'
'Kaiser, Andre'
'Vogt, Nicolas'
'Sandleben, Aaron'
'Chin, Mason T.'
'Yu, Siqi'
'Vicic, David A.'
'Klein, Axel'

_publ_section_title
;
 Unsymmetrical N-Aryl-1-(pyridin-2-yl)methanimine Ligands in
 Organonickel(II) Complexes: More Than a Blend of 2,2'-Bipyridine and
 N,N-Diaryl-\a-diimines?
;
_journal_issue 24
_journal_name_full 'Inorganic chemistry'
_journal_page_first 12716
_journal_page_last 12727
_journal_paper_doi 10.1021/acs.inorgchem.6b01874
_journal_volume 55
_journal_year 2016
_chemical_formula_moiety 'C12 H9 N3 O2'
_chemical_formula_sum 'C12 H9 N3 O2'
_chemical_formula_weight 227.22
_chemical_name_common 4NO2-PyMA
_space_group_crystal_system monoclinic
_space_group_IT_number 14
_space_group_name_Hall '-P 2yn'
_space_group_name_H-M_alt 'P 1 21/n 1'
_atom_sites_solution_hydrogens geom
_audit_creation_method SHELXL-2014/7
_cell_angle_alpha 90
_cell_angle_beta 89.554(14)
_cell_angle_gamma 90
_cell_formula_units_Z 4
_cell_length_a 3.8588(6)
_cell_length_b 20.329(3)
_cell_length_c 13.632(2)
_cell_measurement_reflns_used 14334
_cell_measurement_temperature 293(2)
_cell_measurement_theta_max 72.043
_cell_measurement_theta_min 3.904
_cell_volume 1069.3(3)
_computing_cell_refinement
;
CrysAlisPro, Agilent Technologies,
Version 1.171.34.49 (release 20-01-2011 CrysAlis171 .NET)
(compiled Jan 20 2011,15:58:25)
;
_computing_data_collection
;
CrysAlisPro, Agilent Technologies,
Version 1.171.34.49 (release 20-01-2011 CrysAlis171 .NET)
(compiled Jan 20 2011,15:58:25)
;
_computing_data_reduction
;
CrysAlisPro, Agilent Technologies,
Version 1.171.34.49 (release 20-01-2011 CrysAlis171 .NET)
(compiled Jan 20 2011,15:58:25)
;
_computing_molecular_graphics 'DIAMOND (Brandenburg, 2006)'
_computing_publication_material 'WinGX publication routines (Farrugia, 2012)'
_computing_structure_refinement 'SHELXL-2014/7 (Sheldrick, 2014)'
_computing_structure_solution 'ShelXS (Sheldrick, 2008)'
_diffrn_ambient_temperature 293(2)
_diffrn_detector_area_resol_mean 16.1158
_diffrn_measured_fraction_theta_full 0.999
_diffrn_measured_fraction_theta_max 0.981
_diffrn_measurement_device_type 'Xcalibur, Eos, Gemini'
_diffrn_measurement_method '\w scans'
_diffrn_radiation_type CuK\a
_diffrn_radiation_wavelength 1.54184
_diffrn_reflns_av_R_equivalents 0.1358
_diffrn_reflns_av_unetI/netI 0.0668
_diffrn_reflns_Laue_measured_fraction_full 0.999
_diffrn_reflns_Laue_measured_fraction_max 0.981
_diffrn_reflns_limit_h_max 4
_diffrn_reflns_limit_h_min -4
_diffrn_reflns_limit_k_max 24
_diffrn_reflns_limit_k_min -24
_diffrn_reflns_limit_l_max 16
_diffrn_reflns_limit_l_min -16
_diffrn_reflns_number 14334
_diffrn_reflns_point_group_measured_fraction_full 0.999
_diffrn_reflns_point_group_measured_fraction_max 0.981
_diffrn_reflns_theta_full 67.684
_diffrn_reflns_theta_max 72.043
_diffrn_reflns_theta_min 3.904
_diffrn_source 'Enhance (Cu) X-ray Source'
_exptl_absorpt_coefficient_mu 0.827
_exptl_absorpt_correction_T_max 1.00000
_exptl_absorpt_correction_T_min 0.50752
_exptl_absorpt_correction_type multi-scan
_exptl_absorpt_process_details
;
CrysAlisPro, Agilent Technologies,
Version 1.171.34.49 (release 20-01-2011 CrysAlis171 .NET)
(compiled Jan 20 2011,15:58:25)
Empirical absorption correction using spherical harmonics,
 implemented in SCALE3 ABSPACK scaling algorithm.
;
_exptl_crystal_colour yellow
_exptl_crystal_density_diffrn 1.411
_exptl_crystal_density_method 'not measured'
_exptl_crystal_description Needle
_exptl_crystal_F_000 472
_exptl_crystal_size_max 0.2
_exptl_crystal_size_mid 0.2
_exptl_crystal_size_min 0.1
_refine_diff_density_max 0.331
_refine_diff_density_min -0.520
_refine_diff_density_rms 0.128
_refine_ls_extinction_method none
_refine_ls_goodness_of_fit_ref 1.212
_refine_ls_hydrogen_treatment constr
_refine_ls_matrix_type full
_refine_ls_number_parameters 154
_refine_ls_number_reflns 2063
_refine_ls_number_restraints 0
_refine_ls_restrained_S_all 1.212
_refine_ls_R_factor_all 0.1723
_refine_ls_R_factor_gt 0.1282
_refine_ls_shift/su_max 0.000
_refine_ls_shift/su_mean 0.000
_refine_ls_structure_factor_coef Fsqd
_refine_ls_weighting_details 'w=1/[\s^2^(Fo^2^)+(0.2000P)^2^] where P=(Fo^2^+2Fc^2^)/3'
_refine_ls_weighting_scheme calc
_refine_ls_wR_factor_gt 0.3013
_refine_ls_wR_factor_ref 0.3831
_reflns_Friedel_coverage 0.000
_reflns_number_gt 1114
_reflns_number_total 2063
_reflns_threshold_expression 'I > 2\s(I)'
_cod_data_source_file ic6b01874_si_003.cif
_cod_data_source_block shelx
_cod_original_sg_symbol_H-M 'P 21/n'
_cod_database_code 4349048
_shelx_shelxl_version_number 2014/7
_shelx_space_group_comment
;
The symmetry employed for this shelxl refinement is uniquely defined
by the following loop, which should always be used as a source of
symmetry information in preference to the above space-group names.
They are only intended as comments.
;

loop_
_space_group_symop_operation_xyz
'x, y, z'
'-x+1/2, y+1/2, -z+1/2'
'-x, -y, -z'
'x-1/2, -y-1/2, z-1/2'

loop_
_atom_site_label
_atom_site_type_symbol
_atom_site_fract_x
_atom_site_fract_y
_atom_site_fract_z
_atom_site_U_iso_or_equiv
_atom_site_adp_type
_atom_site_occupancy
_atom_site_site_symmetry_order
_atom_site_calc_flag
_atom_site_refinement_flags_posn
_atom_site_refinement_flags_adp
N2 N 0.2160(11) 0.09757(17) 0.9383(3) 0.0713(12) Uani 1 1 d . .
C14 C 0.3952(13) 0.1583(2) 1.2240(3) 0.0675(13) Uani 1 1 d . .
C12 C 0.1849(13) 0.1831(2) 1.0657(3) 0.0715(13) Uani 1 1 d . .
H12 H 0.0812 0.2123 1.0223 0.086 Uiso 1 1 calc R U
C16 C 0.4472(13) 0.0780(2) 1.0985(3) 0.0735(14) Uani 1 1 d . .
H16 H 0.5158 0.0364 1.0780 0.088 Uiso 1 1 calc R U
N1 N 0.2410(12) 0.15764(18) 0.6933(3) 0.0797(13) Uani 1 1 d . .
C13 C 0.2348(13) 0.2018(2) 1.1612(4) 0.0717(13) Uani 1 1 d . .
H13 H 0.1621 0.2429 1.1833 0.086 Uiso 1 1 calc R U
C15 C 0.5028(14) 0.0971(2) 1.1932(3) 0.0747(13) Uani 1 1 d . .
H15 H 0.6129 0.0688 1.2366 0.090 Uiso 1 1 calc R U
O2 O 0.6080(13) 0.1394(2) 1.3787(3) 0.1170(17) Uani 1 1 d . .
O1 O 0.3284(12) 0.22873(18) 1.3565(3) 0.1019(14) Uani 1 1 d . .
N3 N 0.4463(12) 0.1769(2) 1.3259(3) 0.0817(13) Uani 1 1 d . .
C11 C 0.2875(12) 0.1208(2) 1.0323(3) 0.0668(12) Uani 1 1 d . .
C4 C -0.0769(13) 0.0381(2) 0.6534(3) 0.0800(15) Uani 1 1 d . .
H4 H -0.1824 -0.0020 0.6400 0.096 Uiso 1 1 calc R U
C1 C 0.2657(13) 0.1349(2) 0.8643(3) 0.0715(13) Uani 1 1 d . .
H1 H 0.3672 0.1759 0.8735 0.086 Uiso 1 1 calc R U
C2 C 0.1662(12) 0.1146(2) 0.7644(3) 0.0691(12) Uani 1 1 d . .
C5 C -0.0044(16) 0.0815(3) 0.5795(4) 0.0883(17) Uani 1 1 d . .
H5 H -0.0605 0.0717 0.5149 0.106 Uiso 1 1 calc R U
C3 C 0.0081(13) 0.0545(2) 0.7476(3) 0.0738(13) Uani 1 1 d . .
H3 H -0.0394 0.0259 0.7992 0.089 Uiso 1 1 calc R U
C6 C 0.1544(17) 0.1404(3) 0.6029(4) 0.0888(16) Uani 1 1 d . .
H6 H 0.2033 0.1697 0.5522 0.107 Uiso 1 1 calc R U

loop_
_atom_site_aniso_label
_atom_site_aniso_U_11
_atom_site_aniso_U_22
_atom_site_aniso_U_33
_atom_site_aniso_U_23
_atom_site_aniso_U_13
_atom_site_aniso_U_12
N2 0.084(3) 0.062(2) 0.068(2) 0.0012(17) -0.0099(19) -0.0031(17)
C14 0.073(3) 0.065(2) 0.065(3) -0.0008(19) -0.006(2) -0.003(2)
C12 0.079(3) 0.064(2) 0.072(3) 0.004(2) -0.014(2) 0.003(2)
C16 0.088(4) 0.061(2) 0.072(3) 0.0008(19) -0.009(2) 0.006(2)
N1 0.097(3) 0.068(2) 0.074(3) 0.0095(18) -0.001(2) -0.0011(19)
C13 0.074(3) 0.058(2) 0.083(3) -0.001(2) -0.009(2) 0.004(2)
C15 0.080(3) 0.071(3) 0.074(3) 0.010(2) -0.012(2) 0.003(2)
O2 0.152(4) 0.127(3) 0.073(2) 0.003(2) -0.029(3) 0.033(3)
O1 0.133(4) 0.091(3) 0.081(2) -0.0182(19) -0.012(2) 0.009(2)
N3 0.096(3) 0.084(3) 0.066(2) -0.001(2) -0.012(2) -0.003(2)
C11 0.073(3) 0.062(2) 0.066(3) 0.0004(19) -0.005(2) -0.0021(19)
C4 0.086(4) 0.075(3) 0.079(3) -0.003(2) -0.012(3) -0.001(2)
C1 0.076(3) 0.060(2) 0.078(3) -0.001(2) -0.009(2) 0.001(2)
C2 0.071(3) 0.063(2) 0.074(3) 0.003(2) -0.008(2) 0.002(2)
C5 0.104(4) 0.091(3) 0.071(3) -0.008(3) -0.017(3) 0.011(3)
C3 0.076(3) 0.067(3) 0.078(3) 0.005(2) -0.010(2) 0.001(2)
C6 0.116(5) 0.082(3) 0.069(3) 0.009(2) -0.011(3) 0.005(3)

loop_
_atom_type_symbol
_atom_type_description
_atom_type_scat_dispersion_real
_atom_type_scat_dispersion_imag
_atom_type_scat_source
C C 0.0181 0.0091 'International Tables Vol C Tables 4.2.6.8 and 6.1.1.4'
N N 0.0311 0.0180 'International Tables Vol C Tables 4.2.6.8 and 6.1.1.4'
O O 0.0492 0.0322 'International Tables Vol C Tables 4.2.6.8 and 6.1.1.4'
H H 0.0000 0.0000 'International Tables Vol C Tables 4.2.6.8 and 6.1.1.4'

loop_
_geom_angle_atom_site_label_1
_geom_angle_atom_site_label_2
_geom_angle_atom_site_label_3
_geom_angle
C1 N2 C11 119.7(4)
C15 C14 C13 121.8(4)
C15 C14 N3 119.0(4)
C13 C14 N3 119.3(4)
C13 C12 C11 121.2(4)
C15 C16 C11 120.4(4)
C6 N1 C2 116.5(4)
C12 C13 C14 118.5(4)
C16 C15 C14 119.7(4)
O1 N3 O2 121.9(4)
O1 N3 C14 119.9(4)
O2 N3 C14 118.2(4)
N2 C11 C16 118.3(4)
N2 C11 C12 123.1(4)
C16 C11 C12 118.4(4)
C5 C4 C3 119.0(5)
N2 C1 C2 121.7(4)
N1 C2 C3 123.4(4)
N1 C2 C1 115.5(4)
C3 C2 C1 121.1(4)
C4 C5 C6 118.5(5)
C4 C3 C2 118.7(4)
N1 C6 C5 123.9(5)

loop_
_geom_bond_atom_site_label_1
_geom_bond_atom_site_label_2
_geom_bond_distance
N2 C1 1.275(6)
N2 C11 1.395(5)
C14 C15 1.376(6)
C14 C13 1.380(6)
C14 N3 1.455(5)
C12 C13 1.371(6)
C12 C11 1.402(6)
C16 C15 1.366(6)
C16 C11 1.400(6)
N1 C6 1.326(6)
N1 C2 1.336(6)
O2 N3 1.223(5)
O1 N3 1.219(5)
C4 C5 1.367(7)
C4 C3 1.369(6)
C1 C2 1.477(6)
C2 C3 1.385(6)
C5 C6 1.384(7)

loop_
_geom_torsion_atom_site_label_1
_geom_torsion_atom_site_label_2
_geom_torsion_atom_site_label_3
_geom_torsion_atom_site_label_4
_geom_torsion
C11 C12 C13 C14 1.2(8)
C15 C14 C13 C12 -0.4(8)
N3 C14 C13 C12 -179.2(4)
C11 C16 C15 C14 1.2(8)
C13 C14 C15 C16 -0.8(8)
N3 C14 C15 C16 178.0(5)
C15 C14 N3 O1 -174.2(5)
C13 C14 N3 O1 4.6(7)
C15 C14 N3 O2 5.7(7)
C13 C14 N3 O2 -175.5(5)
C1 N2 C11 C16 -139.4(5)
C1 N2 C11 C12 45.4(7)
C15 C16 C11 N2 -175.9(5)
C15 C16 C11 C12 -0.4(8)
C13 C12 C11 N2 174.4(5)
C13 C12 C11 C16 -0.8(7)
C11 N2 C1 C2 -174.7(4)
C6 N1 C2 C3 0.3(8)
C6 N1 C2 C1 179.9(4)
N2 C1 C2 N1 -178.3(4)
N2 C1 C2 C3 1.3(7)
C3 C4 C5 C6 0.3(8)
C5 C4 C3 C2 -0.3(8)
N1 C2 C3 C4 0.0(8)
C1 C2 C3 C4 -179.6(5)
C2 N1 C6 C5 -0.2(8)
C4 C5 C6 N1 -0.1(9)
